data_4510886
loop_
_publ_author_name
'Croitor, Lilia'
'Coropceanu, Eduard B.'
'Chisca, Diana'
'Baca, Svetlana G.'
'van Leusen, Jan'
'K\"ogerler, Paul'
'Bourosh, Polina'
'Kravtsov, Victor Ch.'
'Grabco, Daria'
'Pyrtsac, Constantin'
'Fonari, Marina S.'

_publ_section_title
;
 Effects of Anion and Bipyridyl Bridging Ligand Identity on the Co(II)
 Coordination Networks
;
_journal_issue 6
_journal_name_full 'Crystal Growth &amp; Design'
_journal_page_first 3015
_journal_paper_doi 10.1021/cg500646r
_journal_volume 14
_journal_year 2014
_chemical_formula_moiety 'C120 H112 Co4 F24 N16 O16'
_chemical_formula_sum 'C120 H112 Co4 F24 N16 O16'
_chemical_formula_weight 2725.98
_chemical_name_systematic
; 
 ? 
;
_space_group_IT_number 14
_symmetry_cell_setting monoclinic
_symmetry_space_group_name_Hall '-P 2ybc'
_symmetry_space_group_name_H-M 'P 1 21/c 1'
_atom_sites_solution_hydrogens geom
_atom_sites_solution_primary direct
_atom_sites_solution_secondary difmap
_audit_creation_method SHELXL-97
_cell_angle_alpha 90.00
_cell_angle_beta 90.137(5)
_cell_angle_gamma 90.00
_cell_formula_units_Z 4
_cell_length_a 18.6416(10)
_cell_length_b 17.6594(7)
_cell_length_c 38.1138(19)
_cell_measurement_reflns_used 3762
_cell_measurement_temperature 293(2)
_cell_measurement_theta_max 29.1339
_cell_measurement_theta_min 2.9047
_cell_volume 12547.0(10)
_computing_cell_refinement
;
CrysAlisPro, Agilent Technologies,
Version 1.171.35.21b (release 03-02-2012 CrysAlis171 .NET)
(compiled Feb  3 2012,10:37:01)
;
_computing_data_collection
;
CrysAlisPro, Agilent Technologies,
Version 1.171.35.21b (release 03-02-2012 CrysAlis171 .NET)
(compiled Feb  3 2012,10:37:01)
;
_computing_data_reduction
;
CrysAlisPro, Agilent Technologies,
Version 1.171.35.21b (release 03-02-2012 CrysAlis171 .NET)
(compiled Feb  3 2012,10:37:01)
;
_computing_structure_refinement 'SHELXL-97 (Sheldrick, 2008)'
_computing_structure_solution 'SHELXS-97 (Sheldrick, 2008)'
_diffrn_ambient_temperature 293(2)
_diffrn_measured_fraction_theta_full 0.998
_diffrn_measured_fraction_theta_max 0.998
_diffrn_measurement_device_type 'Xcalibur, Eos'
_diffrn_measurement_method '\w scans'
_diffrn_radiation_monochromator graphite
_diffrn_radiation_source 'fine-focus sealed tube'
_diffrn_radiation_type MoK\a
_diffrn_radiation_wavelength 0.71073
_diffrn_reflns_av_R_equivalents 0.0677
_diffrn_reflns_av_sigmaI/netI 0.1145
_diffrn_reflns_limit_h_max 21
_diffrn_reflns_limit_h_min -21
_diffrn_reflns_limit_k_max 20
_diffrn_reflns_limit_k_min -20
_diffrn_reflns_limit_l_max 43
_diffrn_reflns_limit_l_min -43
_diffrn_reflns_number 54678
_diffrn_reflns_theta_full 24.15
_diffrn_reflns_theta_max 24.15
_diffrn_reflns_theta_min 2.91
_exptl_absorpt_coefficient_mu 0.624
_exptl_absorpt_correction_T_max 0.9577
_exptl_absorpt_correction_T_min 0.7667
_exptl_absorpt_correction_type multi-scan
_exptl_absorpt_process_details
;
CrysAlisPro, Agilent Technologies,
Version 1.171.35.21b (release 03-02-2012 CrysAlis171 .NET)
(compiled Feb  3 2012,10:37:01)
Empirical absorption correction using spherical harmonics,
 implemented in SCALE3 ABSPACK scaling algorithm.
;
_exptl_crystal_colour orange
_exptl_crystal_density_diffrn 1.443
_exptl_crystal_density_method 'not measured'
_exptl_crystal_description plate
_exptl_crystal_F_000 5584
_exptl_crystal_size_max 0.45
_exptl_crystal_size_mid 0.25
_exptl_crystal_size_min 0.07
_refine_diff_density_max 0.849
_refine_diff_density_min -0.489
_refine_diff_density_rms 0.075
_refine_ls_extinction_method none
_refine_ls_goodness_of_fit_ref 1.015
_refine_ls_hydrogen_treatment constr
_refine_ls_matrix_type full
_refine_ls_number_parameters 1647
_refine_ls_number_reflns 20012
_refine_ls_number_restraints 2547
_refine_ls_restrained_S_all 1.258
_refine_ls_R_factor_all 0.2455
_refine_ls_R_factor_gt 0.0872
_refine_ls_shift/su_max 0.077
_refine_ls_shift/su_mean 0.011
_refine_ls_structure_factor_coef Fsqd
_refine_ls_weighting_details 'calc w=1/[\s^2^(Fo^2^)+(0.0637P)^2^+0.0000P] where P=(Fo^2^+2Fc^2^)/3'
_refine_ls_weighting_scheme calc
_refine_ls_wR_factor_gt 0.1903
_refine_ls_wR_factor_ref 0.2450
_reflns_number_gt 5766
_reflns_number_total 20012
_reflns_threshold_expression >2sigma(I)
_cod_data_source_file cg500646r_si_001.cif
_cod_data_source_block 5new
_cod_depositor_comments 'Adding full bibliography for 4510882--4510886.cif.'
_cod_original_sg_symbol_H-M P2(1)/c
_cod_database_code 4510886

loop_
_symmetry_equiv_pos_as_xyz
'x, y, z'
'-x, y+1/2, -z+1/2'
'-x, -y, -z'
'x, -y-1/2, z-1/2'

loop_
_atom_site_label
_atom_site_type_symbol
_atom_site_fract_x
_atom_site_fract_y
_atom_site_fract_z
_atom_site_U_iso_or_equiv
_atom_site_adp_type
_atom_site_occupancy
_atom_site_symmetry_multiplicity
_atom_site_calc_flag
_atom_site_refinement_flags
_atom_site_disorder_assembly
_atom_site_disorder_group
Co1A Co 0.87468(8) -0.78095(6) 0.62485(4) 0.0460(3) Uani 1 1 d U . .
Co2A Co 0.37485(8) -0.21226(7) 0.62501(4) 0.0504(3) Uani 1 1 d U . .
O1A O 0.9421(3) -0.7750(4) 0.66807(15) 0.056(2) Uani 1 1 d DU . .
O2A O 0.9695(4) -0.8743(4) 0.70080(18) 0.087(3) Uani 1 1 d DU . .
C1A C 0.9742(4) -0.8087(4) 0.6925(2) 0.060(3) Uani 1 1 d DU A .
C2A C 1.0101(3) -0.7568(4) 0.71687(18) 0.105(5) Uani 1 1 d DU . .
F1A F 0.9700(5) -0.7129(6) 0.7367(3) 0.174(5) Uani 0.644(7) 1 d PDU A 1
F2A F 1.0577(4) -0.7111(5) 0.6989(2) 0.122(4) Uani 0.644(7) 1 d PDU A 1
F3A F 1.0602(4) -0.7948(6) 0.7365(2) 0.120(4) Uani 0.644(7) 1 d PDU A 1
F1A' F 0.9761(5) -0.6868(5) 0.7162(3) 0.174(5) Uani 0.356(7) 1 d PGDU A 2
F2A' F 1.0785(4) -0.7380(7) 0.7139(4) 0.122(4) Uani 0.356(7) 1 d PGDU A 2
F3A' F 0.9934(8) -0.7747(7) 0.7510(3) 0.120(4) Uani 0.356(7) 1 d PGDU A 2
O3A O 0.8067(4) -0.7738(4) 0.58212(16) 0.071(2) Uani 1 1 d DU . .
O4A O 0.7836(5) -0.8767(4) 0.5480(2) 0.098(3) Uani 1 1 d DU . .
C3A C 0.7806(5) -0.8090(5) 0.5573(2) 0.063(3) Uani 1 1 d DU B .
C4A C 0.7429(4) -0.7594(5) 0.5314(2) 0.099(4) Uani 1 1 d DU . .
F4A F 0.7837(3) -0.7753(4) 0.49974(16) 0.122(4) Uani 0.401(6) 1 d PGDU B 1
F5A F 0.7537(4) -0.6872(4) 0.5346(2) 0.111(4) Uani 0.401(6) 1 d PGDU B 1
F6A F 0.6795(3) -0.7771(5) 0.52264(19) 0.140(4) Uani 0.401(6) 1 d PGDU B 1
F4A' F 0.7775(4) -0.7007(4) 0.51908(19) 0.122(4) Uani 0.599(6) 1 d PGDU B 2
F5A' F 0.6870(4) -0.7222(5) 0.55213(19) 0.111(4) Uani 0.599(6) 1 d PGDU B 2
F6A' F 0.6988(3) -0.7913(4) 0.50926(18) 0.140(4) Uani 0.599(6) 1 d PGDU B 2
O5A O 0.3070(3) -0.2232(4) 0.66752(16) 0.065(2) Uani 1 1 d DU . .
O6A O 0.2679(6) -0.1221(5) 0.6964(2) 0.149(4) Uani 1 1 d DU . .
C5A C 0.2752(7) -0.1915(6) 0.6906(3) 0.105(5) Uani 1 1 d DU C .
C6A C 0.2506(4) -0.2363(5) 0.7210(2) 0.076(4) Uani 1 1 d DU . .
F7A F 0.3003(6) -0.2149(9) 0.7453(4) 0.164(5) Uani 0.439(6) 1 d PDU C 1
F8A F 0.1888(5) -0.2189(8) 0.7349(4) 0.101(4) Uani 0.439(6) 1 d PDU C 1
F9A F 0.2577(9) -0.3072(6) 0.7161(4) 0.141(5) Uani 0.439(6) 1 d PDU C 1
F7A' F 0.2325(8) -0.2019(8) 0.7487(3) 0.164(5) Uani 0.561(6) 1 d PDU C 2
F8A' F 0.1913(5) -0.2743(7) 0.7083(3) 0.101(4) Uani 0.561(6) 1 d PDU C 2
F9A' F 0.2962(6) -0.2919(7) 0.7294(4) 0.141(5) Uani 0.561(6) 1 d PDU C 2
O7A O 0.4442(3) -0.2213(4) 0.58308(15) 0.062(2) Uani 1 1 d DU . .
O8A O 0.4839(6) -0.1209(5) 0.5513(3) 0.170(5) Uani 1 1 d DU . .
C7A C 0.4725(5) -0.1878(5) 0.5588(2) 0.064(3) Uani 1 1 d DU . .
C8A C 0.5001(6) -0.2368(6) 0.5315(3) 0.107(5) Uani 1 1 d DU . .
F10A F 0.5578(5) -0.2769(5) 0.5415(3) 0.194(5) Uani 1 1 d DU . .
F11A F 0.5304(7) -0.2024(7) 0.5053(3) 0.255(6) Uani 1 1 d DU . .
F12A F 0.4584(5) -0.2861(6) 0.5180(2) 0.186(4) Uani 1 1 d DU . .
N1A N 0.9388(4) -0.8648(4) 0.59959(18) 0.042(2) Uani 1 1 d U . .
N2A N 1.3150(4) -1.1267(4) 0.59817(18) 0.045(2) Uani 1 1 d U . .
N3A N 0.8079(4) -0.6948(5) 0.64835(18) 0.049(2) Uani 1 1 d U . .
N4A N 0.4384(4) -0.2993(5) 0.6499(2) 0.058(3) Uani 1 1 d U . .
N5A N 0.9401(4) -0.6938(4) 0.60111(19) 0.044(2) Uani 1 1 d U . .
N6A N 1.3084(4) -0.2983(5) 0.59956(19) 0.057(3) Uani 1 1 d U . .
N7A N 0.4370(4) -0.1257(4) 0.65364(19) 0.049(2) Uani 1 1 d U . .
N8A N 0.8103(4) 0.1319(4) 0.65014(18) 0.047(2) Uani 1 1 d U . .
C9A C 0.9559(5) -0.8610(6) 0.5665(3) 0.051(3) Uani 1 1 d U . .
H9A H 0.9385 -0.8198 0.5539 0.062 Uiso 1 1 calc R . .
C10A C 0.9964(5) -0.9113(5) 0.5486(3) 0.053(3) Uani 1 1 d U . .
H10A H 1.0064 -0.9030 0.5251 0.064 Uiso 1 1 calc R . .
C11A C 1.0231(5) -0.9747(6) 0.5652(3) 0.058(3) Uani 1 1 d U . .
C12A C 1.0051(5) -0.9813(5) 0.6008(2) 0.051(3) Uani 1 1 d U . .
H12A H 1.0207 -1.0227 0.6138 0.061 Uiso 1 1 calc R . .
C13A C 0.9637(5) -0.9256(5) 0.6161(2) 0.047(3) Uani 1 1 d U . .
H13A H 0.9525 -0.9310 0.6397 0.056 Uiso 1 1 calc R . .
C14A C 1.0645(5) -1.0363(6) 0.5472(2) 0.064(3) Uani 1 1 d U . .
H14A H 1.0311 -1.0688 0.5347 0.077 Uiso 1 1 calc R . .
H14B H 1.0883 -1.0669 0.5649 0.077 Uiso 1 1 calc R . .
C15A C 1.1215(5) -1.0070(7) 0.5209(2) 0.077(4) Uani 1 1 d U . .
H15A H 1.1411 -1.0493 0.5079 0.092 Uiso 1 1 calc R . .
H15B H 1.0991 -0.9726 0.5044 0.092 Uiso 1 1 calc R . .
C16A C 1.1813(5) -0.9667(6) 0.5401(3) 0.059(3) Uani 1 1 d U . .
H16A H 1.1608 -0.9293 0.5558 0.071 Uiso 1 1 calc R . .
H16B H 1.2109 -0.9402 0.5232 0.071 Uiso 1 1 calc R . .
C17A C 1.2281(5) -1.0211(6) 0.5612(3) 0.066(4) Uani 1 1 d U . .
C18A C 1.2416(5) -1.0147(5) 0.5966(2) 0.051(3) Uani 1 1 d U . .
H18A H 1.2229 -0.9751 0.6098 0.062 Uiso 1 1 calc R . .
C19A C 1.2843(6) -1.0705(6) 0.6116(3) 0.063(3) Uani 1 1 d U . .
H19A H 1.2914 -1.0653 0.6356 0.075 Uiso 1 1 calc R . .
C20A C 1.3029(5) -1.1318(6) 0.5631(2) 0.054(3) Uani 1 1 d U . .
H20A H 1.3251 -1.1716 0.5514 0.065 Uiso 1 1 calc R . .
C21A C 1.2630(5) -1.0864(6) 0.5442(2) 0.062(3) Uani 1 1 d U . .
H21A H 1.2568 -1.0951 0.5203 0.074 Uiso 1 1 calc R . .
C22A C 0.8366(5) -0.6407(6) 0.6686(2) 0.050(3) Uani 1 1 d U . .
H22A H 0.8862 -0.6363 0.6695 0.060 Uiso 1 1 calc R . .
C23A C 0.7961(4) -0.5916(6) 0.6881(2) 0.046(3) Uani 1 1 d U . .
H23A H 0.8183 -0.5547 0.7017 0.055 Uiso 1 1 calc R . .
C24A C 0.7241(6) -0.5968(5) 0.6873(2) 0.054(3) Uani 1 1 d U . .
C25A C 0.6907(5) -0.6534(6) 0.6661(3) 0.062(3) Uani 1 1 d U . .
H25A H 0.6411 -0.6585 0.6650 0.074 Uiso 1 1 calc R . .
C26A C 0.7346(5) -0.6991(6) 0.6479(2) 0.056(3) Uani 1 1 d U . .
H26A H 0.7137 -0.7362 0.6339 0.067 Uiso 1 1 calc R . .
C27A C 0.6757(5) -0.5460(6) 0.7083(2) 0.056(3) Uani 1 1 d U . .
H27A H 0.7053 -0.5118 0.7220 0.068 Uiso 1 1 calc R . .
H27B H 0.6486 -0.5769 0.7246 0.068 Uiso 1 1 calc R . .
C28A C 0.6230(5) -0.4990(7) 0.6867(2) 0.067(4) Uani 1 1 d U . .
H28A H 0.6495 -0.4645 0.6717 0.080 Uiso 1 1 calc R . .
H28B H 0.5951 -0.5323 0.6717 0.080 Uiso 1 1 calc R . .
C29A C 0.5728(5) -0.4540(6) 0.7101(3) 0.061(3) Uani 1 1 d U . .
H29A H 0.6010 -0.4254 0.7269 0.073 Uiso 1 1 calc R . .
H29B H 0.5425 -0.4887 0.7230 0.073 Uiso 1 1 calc R . .
C30A C 0.5258(5) -0.3997(6) 0.6893(2) 0.051(3) Uani 1 1 d U . .
C31A C 0.4539(6) -0.4058(6) 0.6859(3) 0.074(4) Uani 1 1 d U . .
H31A H 0.4314 -0.4462 0.6969 0.089 Uiso 1 1 calc R . .
C32A C 0.4152(6) -0.3603(6) 0.6688(3) 0.060(3) Uani 1 1 d U . .
H32A H 0.3660 -0.3692 0.6689 0.073 Uiso 1 1 calc R . .
C33A C 0.5106(6) -0.2905(6) 0.6507(3) 0.066(4) Uani 1 1 d U . .
H33A H 0.5316 -0.2503 0.6388 0.080 Uiso 1 1 calc R . .
C34A C 0.5531(5) -0.3402(7) 0.6690(3) 0.071(4) Uani 1 1 d U . .
H34A H 0.6026 -0.3342 0.6679 0.085 Uiso 1 1 calc R . .
C35A C 0.9158(6) -0.6378(5) 0.5829(3) 0.057(3) Uani 1 1 d U . .
H35A H 0.8665 -0.6296 0.5838 0.068 Uiso 1 1 calc R . .
C36A C 0.9540(5) -0.5900(6) 0.5629(2) 0.053(3) Uani 1 1 d U . .
H36A H 0.9309 -0.5538 0.5492 0.063 Uiso 1 1 calc R . .
C37A C 1.0252(5) -0.5953(6) 0.5628(2) 0.046(3) Uani 1 1 d U . .
C38A C 1.0585(5) -0.6533(6) 0.5839(3) 0.059(3) Uani 1 1 d U . .
H38A H 1.1081 -0.6590 0.5846 0.071 Uiso 1 1 calc R . .
C39A C 1.0152(5) -0.6985(6) 0.6024(3) 0.060(3) Uani 1 1 d U . .
H39A H 1.0360 -0.7349 0.6169 0.072 Uiso 1 1 calc R . .
C40A C 1.0754(6) -0.5461(6) 0.5412(2) 0.065(4) Uani 1 1 d U . .
H40A H 1.0469 -0.5133 0.5263 0.078 Uiso 1 1 calc R . .
H40B H 1.1039 -0.5785 0.5262 0.078 Uiso 1 1 calc R . .
C41A C 1.1258(5) -0.4974(6) 0.5634(3) 0.062(3) Uani 1 1 d U . .
H41A H 1.1535 -0.5296 0.5789 0.075 Uiso 1 1 calc R . .
H41B H 1.0977 -0.4631 0.5778 0.075 Uiso 1 1 calc R . .
C42A C 1.1765(5) -0.4517(6) 0.5402(2) 0.058(3) Uani 1 1 d U . .
H42A H 1.2061 -0.4862 0.5267 0.069 Uiso 1 1 calc R . .
H42B H 1.1486 -0.4217 0.5238 0.069 Uiso 1 1 calc R . .
C43A C 1.2248(6) -0.3994(6) 0.5615(3) 0.058(3) Uani 1 1 d U . .
C44A C 1.1957(5) -0.3391(5) 0.5803(2) 0.053(3) Uani 1 1 d U . .
H44A H 1.1464 -0.3313 0.5794 0.064 Uiso 1 1 calc R . .
C45A C 1.2355(5) -0.2921(7) 0.5995(3) 0.063(4) Uani 1 1 d U . .
H45A H 1.2134 -0.2549 0.6130 0.076 Uiso 1 1 calc R . .
C46A C 1.3364(5) -0.3558(5) 0.5818(2) 0.049(3) Uani 1 1 d U . .
H46A H 1.3861 -0.3598 0.5808 0.059 Uiso 1 1 calc R . .
C47A C 1.2982(6) -0.4072(6) 0.5655(3) 0.068(4) Uani 1 1 d U . .
H47A H 1.3208 -0.4499 0.5565 0.082 Uiso 1 1 calc R . .
C48A C 0.4470(5) -0.1325(6) 0.6874(2) 0.044(3) Uani 1 1 d U . .
H48A H 0.4260 -0.1727 0.6993 0.053 Uiso 1 1 calc R . .
C49A C 0.4895(5) -0.0796(6) 0.7063(2) 0.054(3) Uani 1 1 d U . .
H49A H 0.4953 -0.0852 0.7304 0.065 Uiso 1 1 calc R . .
C50A C 0.5217(5) -0.0214(5) 0.6897(3) 0.047(3) Uani 1 1 d U . .
C51A C 0.5060(6) -0.0165(6) 0.6535(3) 0.062(3) Uani 1 1 d U . .
H51A H 0.5240 0.0241 0.6408 0.075 Uiso 1 1 calc R . .
C52A C 0.4661(6) -0.0687(6) 0.6369(3) 0.063(3) Uani 1 1 d U . .
H52A H 0.4588 -0.0643 0.6129 0.076 Uiso 1 1 calc R . .
C53A C 0.5669(5) 0.0323(6) 0.7095(2) 0.059(3) Uani 1 1 d U . .
H53A H 0.5855 0.0700 0.6934 0.071 Uiso 1 1 calc R . .
H53B H 0.5372 0.0584 0.7266 0.071 Uiso 1 1 calc R . .
C54A C 0.6259(5) -0.0027(6) 0.7275(3) 0.064(3) Uani 1 1 d U . .
H54A H 0.6073 -0.0435 0.7420 0.076 Uiso 1 1 calc R . .
H54B H 0.6475 0.0343 0.7431 0.076 Uiso 1 1 calc R . .
C55A C 0.6850(6) -0.0352(6) 0.7035(3) 0.073(4) Uani 1 1 d U . .
H55A H 0.7174 -0.0657 0.7176 0.088 Uiso 1 1 calc R . .
H55B H 0.6629 -0.0682 0.6862 0.088 Uiso 1 1 calc R . .
C56A C 0.7279(5) 0.0252(5) 0.6847(2) 0.048(3) Uani 1 1 d U . .
C57A C 0.7534(4) 0.0901(5) 0.7021(2) 0.043(3) Uani 1 1 d U . .
H57A H 0.7431 0.0984 0.7256 0.052 Uiso 1 1 calc R . .
C58A C 0.7937(5) 0.1407(6) 0.6834(2) 0.054(3) Uani 1 1 d U . .
H58A H 0.8103 0.1838 0.6949 0.065 Uiso 1 1 calc R . .
C59A C 0.7841(5) 0.0702(5) 0.6325(2) 0.047(3) Uani 1 1 d U . .
H59A H 0.7929 0.0647 0.6086 0.056 Uiso 1 1 calc R . .
C60A C 0.7463(6) 0.0185(6) 0.6494(3) 0.065(3) Uani 1 1 d U . .
H60A H 0.7313 -0.0243 0.6372 0.078 Uiso 1 1 calc R . .
Co1B Co 0.37532(8) 0.27934(7) 0.62510(4) 0.0462(3) Uani 1 1 d U . .
Co2B Co -0.12503(9) -0.28918(7) 0.62502(4) 0.0516(4) Uani 1 1 d U . .
O1B O 0.3072(3) 0.2724(4) 0.58103(15) 0.056(2) Uani 1 1 d DU . .
O2B O 0.2819(5) 0.3743(4) 0.5492(2) 0.094(3) Uani 1 1 d DU . .
C1B C 0.2796(5) 0.3067(5) 0.5560(2) 0.065(4) Uani 1 1 d DU D .
C2B C 0.2416(5) 0.2559(5) 0.5305(2) 0.113(5) Uani 1 1 d DU . .
F1B F 0.2014(6) 0.2896(8) 0.5075(3) 0.164(5) Uani 0.577(6) 1 d PDU D 1
F2B F 0.2788(6) 0.1967(6) 0.5197(3) 0.107(4) Uani 0.577(6) 1 d PDU D 1
F3B F 0.1859(5) 0.2201(7) 0.5526(3) 0.115(4) Uani 0.577(6) 1 d PDU D 1
F1B' F 0.1782(7) 0.2834(10) 0.5247(5) 0.164(5) Uani 0.423(6) 1 d PDU D 2
F2B' F 0.2829(8) 0.2696(8) 0.4988(3) 0.107(4) Uani 0.423(6) 1 d PDU D 2
F3B' F 0.2517(9) 0.1869(7) 0.5392(4) 0.115(4) Uani 0.423(6) 1 d PDU D 2
O3B O 0.4459(4) 0.2727(4) 0.66864(18) 0.066(2) Uani 1 1 d DU . .
O4B O 0.4680(4) 0.3745(4) 0.7020(2) 0.091(3) Uani 1 1 d DU . .
C3B C 0.4691(5) 0.3078(5) 0.6948(2) 0.052(3) Uani 1 1 d DU . .
C4B C 0.5108(6) 0.2558(6) 0.7168(3) 0.125(5) Uani 1 1 d DU . .
F4B F 0.4697(5) 0.2038(6) 0.7307(3) 0.221(5) Uani 1 1 d DU . .
F5B F 0.5516(6) 0.2860(7) 0.7407(2) 0.251(5) Uani 1 1 d DU . .
F6B F 0.5644(5) 0.2170(6) 0.7000(3) 0.196(5) Uani 1 1 d DU . .
O5B O -0.1963(4) -0.2826(4) 0.66731(18) 0.076(3) Uani 1 1 d DU . .
O6B O -0.2265(6) -0.3849(5) 0.7004(3) 0.159(5) Uani 1 1 d DU . .
C5B C -0.2327(9) -0.3173(7) 0.6889(3) 0.172(8) Uani 1 1 d DU . .
C6B C -0.2552(6) -0.2680(6) 0.7177(3) 0.133(6) Uani 1 1 d DU . .
F7B F -0.3097(5) -0.2247(7) 0.7073(3) 0.228(6) Uani 1 1 d DU . .
F8B F -0.2853(7) -0.3028(6) 0.7440(3) 0.231(6) Uani 1 1 d DU . .
F9B F -0.2076(5) -0.2279(7) 0.7322(3) 0.221(5) Uani 1 1 d DU . .
O7B O -0.0565(4) -0.2794(4) 0.58269(16) 0.075(3) Uani 1 1 d DU . .
O8B O -0.0196(6) -0.3819(5) 0.5532(3) 0.144(4) Uani 1 1 d DU . .
C7B C -0.0268(6) -0.3127(5) 0.5584(3) 0.072(4) Uani 1 1 d DU . .
C8B C 0.0011(5) -0.2659(6) 0.5299(2) 0.098(5) Uani 1 1 d DU . .
F10B F -0.0420(5) -0.2165(6) 0.5170(2) 0.188(4) Uani 1 1 d DU . .
F11B F 0.0403(6) -0.2994(6) 0.5067(2) 0.220(5) Uani 1 1 d DU . .
F12B F 0.0563(5) -0.2208(5) 0.5424(3) 0.210(5) Uani 1 1 d DU . .
N1B N 0.4401(4) 0.3641(4) 0.6004(2) 0.047(2) Uani 1 1 d U . .
N2B N 0.8143(5) 0.6240(5) 0.5986(2) 0.068(3) Uani 1 1 d U . .
N3B N 0.3111(4) 0.1920(5) 0.6487(2) 0.054(3) Uani 1 1 d U . .
N4B N -0.0603(4) -0.2024(5) 0.6505(2) 0.053(3) Uani 1 1 d U . .
N5B N 0.4419(4) 0.1939(5) 0.60084(19) 0.050(2) Uani 1 1 d U . .
N6B N 0.8093(4) -0.2021(5) 0.5998(2) 0.052(3) Uani 1 1 d U . .
N7B N -0.0641(5) -0.3750(5) 0.64994(19) 0.062(3) Uani 1 1 d U . .
N8B N 0.3092(4) -0.6367(5) 0.6498(2) 0.047(3) Uani 1 1 d U . .
C9B C 0.4647(5) 0.4255(6) 0.6175(3) 0.058(3) Uani 1 1 d U . .
H9B H 0.4549 0.4320 0.6412 0.069 Uiso 1 1 calc R . .
C10B C 0.5057(6) 0.4805(6) 0.5990(3) 0.061(3) Uani 1 1 d U . .
H10B H 0.5207 0.5237 0.6109 0.073 Uiso 1 1 calc R . .
C11B C 0.5238(5) 0.4726(6) 0.5649(3) 0.053(3) Uani 1 1 d U . .
C12B C 0.4958(7) 0.4092(6) 0.5487(3) 0.074(4) Uani 1 1 d U . .
H12B H 0.5044 0.4022 0.5249 0.089 Uiso 1 1 calc R . .
C13B C 0.4562(5) 0.3564(6) 0.5660(3) 0.050(3) Uani 1 1 d U . .
H13B H 0.4398 0.3141 0.5539 0.060 Uiso 1 1 calc R . .
C14B C 0.5662(5) 0.5344(6) 0.5470(3) 0.066(4) Uani 1 1 d U . .
H14C H 0.5334 0.5670 0.5342 0.080 Uiso 1 1 calc R . .
H14D H 0.5900 0.5650 0.5647 0.080 Uiso 1 1 calc R . .
C15B C 0.6213(6) 0.5039(8) 0.5221(3) 0.091(4) Uani 1 1 d U . .
H15C H 0.6397 0.5452 0.5080 0.109 Uiso 1 1 calc R . .
H15D H 0.5983 0.4681 0.5064 0.109 Uiso 1 1 calc R . .
C16B C 0.6844(6) 0.4644(6) 0.5405(3) 0.067(4) Uani 1 1 d U . .
H16C H 0.7133 0.4387 0.5231 0.081 Uiso 1 1 calc R . .
H16D H 0.6658 0.4264 0.5564 0.081 Uiso 1 1 calc R . .
C17B C 0.7326(5) 0.5197(6) 0.5614(3) 0.055(3) Uani 1 1 d U . .
C18B C 0.7416(5) 0.5129(6) 0.5976(3) 0.060(3) Uani 1 1 d U . .
H18B H 0.7194 0.4734 0.6095 0.073 Uiso 1 1 calc R . .
C19B C 0.7844(6) 0.5657(6) 0.6165(3) 0.060(3) Uani 1 1 d U . .
H19B H 0.7917 0.5604 0.6405 0.072 Uiso 1 1 calc R . .
C20B C 0.8040(5) 0.6265(6) 0.5654(3) 0.058(3) Uani 1 1 d U . .
H20B H 0.8280 0.6646 0.5533 0.070 Uiso 1 1 calc R . .
C21B C 0.7620(6) 0.5801(6) 0.5458(3) 0.063(4) Uani 1 1 d U . .
H21B H 0.7539 0.5899 0.5221 0.076 Uiso 1 1 calc R . .
C22B C 0.3343(6) 0.1365(6) 0.6684(3) 0.058(3) Uani 1 1 d U . .
H22B H 0.3837 0.1311 0.6706 0.070 Uiso 1 1 calc R . .
C23B C 0.2925(6) 0.0859(5) 0.6861(3) 0.058(3) Uani 1 1 d U . .
H23B H 0.3140 0.0454 0.6976 0.070 Uiso 1 1 calc R . .
C24B C 0.2173(5) 0.0941(6) 0.6872(3) 0.051(3) Uani 1 1 d U . .
C25B C 0.1943(5) 0.1507(6) 0.6669(3) 0.059(3) Uani 1 1 d U . .
H25B H 0.1451 0.1593 0.6656 0.071 Uiso 1 1 calc R . .
C26B C 0.2401(6) 0.1984(6) 0.6472(3) 0.066(4) Uani 1 1 d U . .
H26B H 0.2200 0.2353 0.6329 0.079 Uiso 1 1 calc R . .
C27B C 0.1732(6) 0.0421(7) 0.7100(3) 0.085(4) Uani 1 1 d U . .
H27C H 0.2045 0.0084 0.7230 0.102 Uiso 1 1 calc R . .
H27D H 0.1455 0.0716 0.7266 0.102 Uiso 1 1 calc R . .
C28B C 0.1244(5) -0.0027(6) 0.6870(2) 0.049(3) Uani 1 1 d U . .
H28C H 0.1521 -0.0345 0.6714 0.059 Uiso 1 1 calc R . .
H28D H 0.0951 0.0310 0.6729 0.059 Uiso 1 1 calc R . .
C29B C 0.0772(6) -0.0510(7) 0.7102(3) 0.076(4) Uani 1 1 d U . .
H29C H 0.0477 -0.0184 0.7247 0.091 Uiso 1 1 calc R . .
H29D H 0.1072 -0.0811 0.7256 0.091 Uiso 1 1 calc R . .
C30B C 0.0274(5) -0.1051(6) 0.6883(3) 0.060(3) Uani 1 1 d U . .
C31B C -0.0472(5) -0.0926(6) 0.6870(2) 0.043(3) Uani 1 1 d U . .
H31B H -0.0681 -0.0521 0.6989 0.052 Uiso 1 1 calc R . .
C32B C -0.0905(5) -0.1452(6) 0.6666(3) 0.059(4) Uani 1 1 d U . .
H32B H -0.1398 -0.1381 0.6649 0.071 Uiso 1 1 calc R . .
C33B C 0.0089(6) -0.2093(6) 0.6515(3) 0.071(4) Uani 1 1 d U . .
H33B H 0.0286 -0.2497 0.6392 0.085 Uiso 1 1 calc R . .
C34B C 0.0571(7) -0.1615(7) 0.6695(3) 0.085(4) Uani 1 1 d U . .
H34B H 0.1065 -0.1685 0.6685 0.102 Uiso 1 1 calc R . .
C35B C 0.4137(6) 0.1367(6) 0.5811(3) 0.054(3) Uani 1 1 d U . .
H35B H 0.3640 0.1318 0.5802 0.065 Uiso 1 1 calc R . .
C36B C 0.4542(6) 0.0863(7) 0.5628(3) 0.073(4) Uani 1 1 d U . .
H36B H 0.4317 0.0477 0.5503 0.087 Uiso 1 1 calc R . .
C37B C 0.5279(7) 0.0916(7) 0.5623(3) 0.067(4) Uani 1 1 d U . .
C38B C 0.5561(6) 0.1505(6) 0.5832(3) 0.058(3) Uani 1 1 d U . .
H38B H 0.6054 0.1589 0.5837 0.070 Uiso 1 1 calc R . .
C39B C 0.5114(6) 0.1961(6) 0.6032(3) 0.062(3) Uani 1 1 d U . .
H39B H 0.5321 0.2299 0.6190 0.075 Uiso 1 1 calc R . .
C40B C 0.5753(6) 0.0437(7) 0.5398(3) 0.077(4) Uani 1 1 d U . .
H40C H 0.5457 0.0106 0.5256 0.092 Uiso 1 1 calc R . .
H40D H 0.6022 0.0762 0.5241 0.092 Uiso 1 1 calc R . .
C41B C 0.6269(5) -0.0035(6) 0.5609(3) 0.049(3) Uani 1 1 d U . .
H41C H 0.6543 0.0301 0.5759 0.058 Uiso 1 1 calc R . .
H41D H 0.5992 -0.0366 0.5760 0.058 Uiso 1 1 calc R . .
C42B C 0.6776(6) -0.0504(7) 0.5410(3) 0.074(4) Uani 1 1 d U . .
H42C H 0.6507 -0.0808 0.5243 0.089 Uiso 1 1 calc R . .
H42D H 0.7089 -0.0173 0.5277 0.089 Uiso 1 1 calc R . .
C43B C 0.7219(5) -0.1008(6) 0.5623(2) 0.050(3) Uani 1 1 d U . .
C44B C 0.6933(6) -0.1609(7) 0.5804(3) 0.070(4) Uani 1 1 d U . .
H44B H 0.6442 -0.1698 0.5804 0.084 Uiso 1 1 calc R . .
C45B C 0.7397(6) -0.2073(6) 0.5984(3) 0.063(3) Uani 1 1 d U . .
H45B H 0.7191 -0.2468 0.6109 0.075 Uiso 1 1 calc R . .
C46B C 0.8362(6) -0.1450(7) 0.5827(3) 0.062(4) Uani 1 1 d U . .
H46B H 0.8858 -0.1390 0.5834 0.075 Uiso 1 1 calc R . .
C47B C 0.7963(6) -0.0914(7) 0.5631(3) 0.064(4) Uani 1 1 d U . .
H47B H 0.8185 -0.0518 0.5513 0.076 Uiso 1 1 calc R . .
C48B C -0.0562(6) -0.3687(6) 0.6855(3) 0.073(4) Uani 1 1 d U . .
H48B H -0.0780 -0.3287 0.6973 0.088 Uiso 1 1 calc R . .
C49B C -0.0158(6) -0.4215(6) 0.7044(3) 0.062(4) Uani 1 1 d U . .
H49B H -0.0123 -0.4166 0.7287 0.074 Uiso 1 1 calc R . .
C50B C 0.0183(6) -0.4798(6) 0.6883(3) 0.050(3) Uani 1 1 d U . .
C51B C 0.0078(6) -0.4880(7) 0.6533(3) 0.071(4) Uani 1 1 d U . .
H51B H 0.0269 -0.5293 0.6414 0.086 Uiso 1 1 calc R . .
C52B C -0.0311(6) -0.4347(6) 0.6360(3) 0.061(3) Uani 1 1 d U . .
H52B H -0.0351 -0.4404 0.6119 0.073 Uiso 1 1 calc R . .
C53B C 0.0665(6) -0.5356(6) 0.7090(3) 0.066(4) Uani 1 1 d U . .
H53C H 0.0378 -0.5610 0.7266 0.079 Uiso 1 1 calc R . .
H53D H 0.0848 -0.5738 0.6931 0.079 Uiso 1 1 calc R . .
C54B C 0.1301(5) -0.4957(7) 0.7271(3) 0.071(4) Uani 1 1 d U . .
H54C H 0.1115 -0.4548 0.7415 0.085 Uiso 1 1 calc R . .
H54D H 0.1533 -0.5316 0.7427 0.085 Uiso 1 1 calc R . .
C55B C 0.1839(6) -0.4648(6) 0.7036(3) 0.071(4) Uani 1 1 d U . .
H55C H 0.2163 -0.4335 0.7172 0.086 Uiso 1 1 calc R . .
H55D H 0.1599 -0.4321 0.6868 0.086 Uiso 1 1 calc R . .
C56B C 0.2298(5) -0.5244(6) 0.6826(2) 0.047(3) Uani 1 1 d U . .
C57B C 0.2491(6) -0.5860(7) 0.6995(2) 0.067(4) Uani 1 1 d U . .
H57B H 0.2332 -0.5922 0.7224 0.081 Uiso 1 1 calc R . .
C58B C 0.2913(6) -0.6418(7) 0.6854(3) 0.070(4) Uani 1 1 d U . .
H58B H 0.3075 -0.6820 0.6990 0.085 Uiso 1 1 calc R . .
C59B C 0.2870(6) -0.5754(6) 0.6349(3) 0.060(3) Uani 1 1 d U . .
H59B H 0.3008 -0.5686 0.6117 0.072 Uiso 1 1 calc R . .
C60B C 0.2461(6) -0.5199(6) 0.6488(2) 0.056(3) Uani 1 1 d U . .
H60B H 0.2299 -0.4798 0.6351 0.067 Uiso 1 1 calc R . .

loop_
_atom_site_aniso_label
_atom_site_aniso_U_11
_atom_site_aniso_U_22
_atom_site_aniso_U_33
_atom_site_aniso_U_23
_atom_site_aniso_U_13
_atom_site_aniso_U_12
Co1A 0.0541(7) 0.0420(7) 0.0421(7) -0.0088(9) 0.0060(6) -0.0124(9)
Co2A 0.0554(7) 0.0487(7) 0.0470(7) -0.0134(9) -0.0136(6) -0.0088(10)
O1A 0.058(4) 0.069(5) 0.040(4) -0.001(4) -0.016(3) -0.013(4)
O2A 0.136(6) 0.059(5) 0.065(5) -0.005(5) -0.034(5) 0.018(5)
C1A 0.078(7) 0.045(6) 0.057(6) -0.026(6) -0.004(6) -0.010(6)
C2A 0.114(8) 0.111(8) 0.089(7) 0.031(7) -0.011(6) -0.004(7)
F1A 0.193(8) 0.182(9) 0.147(9) -0.074(8) 0.005(7) -0.014(7)
F2A 0.107(6) 0.078(6) 0.180(9) 0.004(7) -0.061(7) -0.024(6)
F3A 0.132(8) 0.145(8) 0.082(6) 0.029(6) -0.015(6) -0.028(8)
F1A' 0.193(8) 0.182(9) 0.147(9) -0.074(8) 0.005(7) -0.014(7)
F2A' 0.107(6) 0.078(6) 0.180(9) 0.004(7) -0.061(7) -0.024(6)
F3A' 0.132(8) 0.145(8) 0.082(6) 0.029(6) -0.015(6) -0.028(8)
O3A 0.090(5) 0.074(5) 0.049(4) -0.012(4) -0.020(4) -0.015(5)
O4A 0.147(7) 0.069(5) 0.078(5) -0.021(5) -0.004(5) -0.005(6)
C3A 0.070(7) 0.050(7) 0.069(7) 0.001(7) -0.016(6) -0.004(6)
C4A 0.150(10) 0.068(7) 0.080(7) -0.037(7) -0.041(8) 0.004(8)
F4A 0.174(8) 0.107(7) 0.087(6) 0.058(6) 0.059(6) 0.041(7)
F5A 0.120(8) 0.082(7) 0.130(8) -0.023(6) -0.006(7) 0.020(6)
F6A 0.113(6) 0.187(8) 0.119(7) -0.069(7) -0.059(5) 0.108(6)
F4A' 0.174(8) 0.107(7) 0.087(6) 0.058(6) 0.059(6) 0.041(7)
F5A' 0.120(8) 0.082(7) 0.130(8) -0.023(6) -0.006(7) 0.020(6)
F6A' 0.113(6) 0.187(8) 0.119(7) -0.069(7) -0.059(5) 0.108(6)
O5A 0.060(4) 0.088(5) 0.049(4) -0.023(4) 0.010(3) -0.020(4)
O6A 0.233(10) 0.129(7) 0.084(5) -0.006(6) 0.067(7) 0.029(8)
C5A 0.110(9) 0.116(8) 0.090(8) 0.026(8) 0.026(7) 0.042(9)
C6A 0.091(8) 0.078(8) 0.058(6) -0.031(6) 0.042(6) -0.016(7)
F7A 0.191(11) 0.192(9) 0.109(7) -0.069(7) -0.008(9) -0.015(10)
F8A 0.048(4) 0.127(8) 0.129(8) 0.008(6) 0.035(5) -0.028(6)
F9A 0.167(10) 0.096(6) 0.159(9) 0.045(7) 0.013(8) -0.040(8)
F7A' 0.191(11) 0.192(9) 0.109(7) -0.069(7) -0.008(9) -0.015(10)
F8A' 0.048(4) 0.127(8) 0.129(8) 0.008(6) 0.035(5) -0.028(6)
F9A' 0.167(10) 0.096(6) 0.159(9) 0.045(7) 0.013(8) -0.040(8)
O7A 0.067(4) 0.070(5) 0.050(4) 0.001(4) -0.017(4) -0.025(4)
O8A 0.240(11) 0.092(7) 0.179(10) 0.002(7) 0.024(9) -0.084(8)
C7A 0.058(6) 0.069(6) 0.067(6) -0.010(6) 0.006(5) -0.019(6)
C8A 0.130(11) 0.099(10) 0.092(9) -0.016(9) 0.034(9) 0.027(10)
F10A 0.160(8) 0.146(7) 0.276(11) -0.097(8) 0.001(8) 0.057(7)
F11A 0.382(14) 0.220(11) 0.164(9) 0.023(9) 0.102(9) 0.032(11)
F12A 0.176(8) 0.223(9) 0.158(7) -0.130(7) -0.004(6) -0.045(8)
N1A 0.046(4) 0.045(5) 0.036(4) 0.009(4) -0.006(4) -0.011(4)
N2A 0.047(4) 0.050(5) 0.039(4) -0.026(4) -0.017(4) 0.000(4)
N3A 0.062(5) 0.054(5) 0.032(4) -0.004(4) -0.001(4) -0.013(5)
N4A 0.047(5) 0.064(6) 0.064(5) -0.027(5) -0.005(4) -0.019(5)
N5A 0.073(5) 0.008(3) 0.052(5) -0.004(4) -0.003(4) -0.002(4)
N6A 0.071(6) 0.052(5) 0.049(5) -0.021(5) -0.008(4) -0.033(5)
N7A 0.071(6) 0.033(5) 0.043(5) -0.005(4) -0.012(4) -0.024(5)
N8A 0.064(5) 0.044(5) 0.033(4) 0.006(4) 0.013(4) -0.018(5)
C9A 0.060(6) 0.044(6) 0.051(6) 0.009(6) 0.004(5) 0.001(6)
C10A 0.083(7) 0.018(5) 0.059(6) 0.000(5) 0.027(6) 0.018(5)
C11A 0.079(7) 0.052(6) 0.045(6) -0.017(6) -0.007(6) -0.025(6)
C12A 0.064(6) 0.032(5) 0.058(6) 0.016(5) -0.013(6) -0.001(5)
C13A 0.052(6) 0.058(6) 0.031(5) -0.016(5) -0.003(5) 0.010(6)
C14A 0.083(7) 0.069(7) 0.041(5) -0.043(5) -0.003(5) 0.004(6)
C15A 0.085(7) 0.122(9) 0.023(5) -0.007(6) -0.012(5) 0.046(7)
C16A 0.059(6) 0.062(7) 0.056(6) 0.011(6) 0.004(6) -0.006(6)
C17A 0.060(7) 0.064(7) 0.074(7) -0.003(7) 0.015(6) -0.026(6)
C18A 0.091(7) 0.030(5) 0.033(5) -0.008(5) -0.006(5) 0.001(6)
C19A 0.087(8) 0.061(7) 0.040(6) -0.006(6) -0.031(6) -0.005(7)
C20A 0.073(7) 0.053(6) 0.037(5) 0.003(5) -0.005(5) 0.022(6)
C21A 0.066(7) 0.073(7) 0.047(6) -0.046(5) -0.001(5) 0.031(6)
C22A 0.038(5) 0.060(7) 0.052(6) 0.001(5) -0.004(5) -0.002(5)
C23A 0.040(5) 0.055(6) 0.043(6) 0.000(5) -0.021(5) -0.001(5)
C24A 0.083(7) 0.048(6) 0.030(5) 0.007(5) -0.003(5) 0.034(6)
C25A 0.054(6) 0.069(6) 0.063(6) -0.016(5) 0.010(5) 0.004(5)
C26A 0.056(5) 0.058(7) 0.054(6) -0.011(6) 0.014(5) -0.006(6)
C27A 0.064(6) 0.058(6) 0.046(6) 0.012(5) -0.007(5) 0.031(6)
C28A 0.077(7) 0.084(8) 0.040(6) -0.007(7) 0.004(6) 0.006(7)
C29A 0.050(6) 0.067(7) 0.066(7) 0.002(6) -0.006(6) 0.007(6)
C30A 0.074(7) 0.045(6) 0.035(5) -0.015(5) 0.020(5) -0.006(6)
C31A 0.108(9) 0.046(7) 0.069(7) 0.006(6) 0.043(7) 0.022(7)
C32A 0.078(7) 0.055(7) 0.048(6) 0.010(6) 0.011(6) -0.017(7)
C33A 0.069(7) 0.053(7) 0.077(7) 0.006(6) -0.020(6) -0.008(6)
C34A 0.029(5) 0.088(9) 0.096(8) 0.001(8) -0.020(6) -0.003(6)
C35A 0.068(7) 0.041(6) 0.062(7) 0.010(6) 0.033(6) -0.008(6)
C36A 0.056(6) 0.066(7) 0.037(6) 0.007(6) 0.005(5) 0.008(6)
C37A 0.042(5) 0.055(6) 0.043(5) -0.024(5) 0.007(5) -0.036(5)
C38A 0.039(5) 0.059(6) 0.079(7) 0.005(6) 0.019(5) -0.028(5)
C39A 0.034(5) 0.086(8) 0.060(7) 0.006(7) 0.004(5) -0.021(6)
C40A 0.087(8) 0.067(7) 0.040(6) -0.023(6) 0.000(6) -0.032(7)
C41A 0.069(7) 0.061(7) 0.056(6) -0.012(6) -0.004(6) -0.027(7)
C42A 0.069(6) 0.077(7) 0.027(5) -0.014(5) -0.002(5) -0.052(6)
C43A 0.085(8) 0.042(6) 0.046(6) -0.018(5) -0.013(6) -0.018(6)
C44A 0.065(7) 0.036(6) 0.058(6) -0.020(5) -0.031(5) -0.009(6)
C45A 0.033(5) 0.082(8) 0.075(7) -0.020(7) -0.005(5) -0.001(6)
C46A 0.050(6) 0.040(6) 0.057(6) -0.018(6) 0.002(5) -0.014(5)
C47A 0.075(7) 0.052(6) 0.078(7) -0.040(6) 0.002(6) -0.034(6)
C48A 0.057(5) 0.059(6) 0.017(4) 0.006(4) -0.023(4) -0.011(5)
C49A 0.055(6) 0.065(7) 0.042(6) -0.020(5) -0.033(5) -0.014(6)
C50A 0.052(6) 0.044(6) 0.046(6) -0.004(5) 0.018(5) -0.017(5)
C51A 0.079(7) 0.054(7) 0.054(7) 0.014(6) 0.012(6) -0.017(7)
C52A 0.079(7) 0.059(7) 0.052(6) -0.020(6) -0.016(6) -0.007(7)
C53A 0.062(6) 0.071(7) 0.044(6) -0.024(6) 0.007(5) -0.032(6)
C54A 0.075(6) 0.061(6) 0.055(6) -0.008(5) 0.001(5) -0.051(5)
C55A 0.092(8) 0.063(7) 0.065(7) 0.001(6) -0.022(6) -0.023(7)
C56A 0.053(6) 0.040(6) 0.051(6) 0.005(5) 0.005(5) -0.032(5)
C57A 0.025(5) 0.066(7) 0.039(5) -0.002(5) -0.001(5) 0.000(5)
C58A 0.079(7) 0.052(6) 0.031(5) -0.013(5) 0.011(5) -0.012(6)
C59A 0.068(6) 0.043(5) 0.029(5) -0.012(5) 0.008(5) -0.015(5)
C60A 0.070(7) 0.050(6) 0.075(7) 0.008(6) -0.004(6) -0.039(6)
Co1B 0.0510(7) 0.0440(7) 0.0435(7) -0.0103(9) 0.0142(6) -0.0132(9)
Co2B 0.0645(8) 0.0429(7) 0.0474(7) -0.0109(9) -0.0096(6) -0.0102(10)
O1B 0.060(4) 0.063(5) 0.043(4) -0.001(4) 0.009(4) -0.016(4)
O2B 0.160(8) 0.045(4) 0.077(5) -0.008(5) -0.029(5) -0.019(6)
C1B 0.084(8) 0.082(8) 0.031(6) -0.014(7) -0.013(6) -0.002(7)
C2B 0.137(10) 0.086(8) 0.115(9) 0.047(8) -0.034(9) 0.011(9)
F1B 0.156(8) 0.180(8) 0.155(9) 0.012(7) -0.033(7) -0.066(7)
F2B 0.170(8) 0.081(6) 0.071(6) -0.048(5) 0.036(6) -0.010(7)
F3B 0.117(8) 0.097(7) 0.131(8) -0.026(7) 0.012(7) -0.033(7)
F1B' 0.156(8) 0.180(8) 0.155(9) 0.012(7) -0.033(7) -0.066(7)
F2B' 0.170(8) 0.081(6) 0.071(6) -0.048(5) 0.036(6) -0.010(7)
F3B' 0.117(8) 0.097(7) 0.131(8) -0.026(7) 0.012(7) -0.033(7)
O3B 0.080(5) 0.043(4) 0.076(5) -0.014(4) 0.020(4) -0.006(4)
O4B 0.120(7) 0.075(6) 0.077(6) -0.014(5) 0.008(5) -0.001(6)
C3B 0.072(7) 0.063(7) 0.022(5) -0.006(5) 0.019(5) -0.013(6)
C4B 0.142(10) 0.120(10) 0.112(9) 0.014(7) -0.037(7) 0.003(8)
F4B 0.207(9) 0.261(10) 0.197(8) 0.160(8) 0.022(7) 0.012(8)
F5B 0.320(10) 0.276(12) 0.155(7) -0.089(8) -0.157(7) 0.108(10)
F6B 0.215(9) 0.116(7) 0.256(11) 0.002(8) -0.028(8) 0.052(7)
O5B 0.103(6) 0.058(5) 0.065(5) -0.012(4) -0.004(5) -0.019(5)
O6B 0.151(9) 0.104(7) 0.223(11) 0.011(8) -0.040(9) -0.020(8)
C5B 0.221(15) 0.187(16) 0.107(11) -0.006(12) 0.071(11) 0.000(14)
C6B 0.164(12) 0.075(9) 0.160(13) -0.019(10) 0.043(10) -0.039(9)
F7B 0.170(8) 0.219(11) 0.293(13) -0.021(10) -0.007(9) 0.074(9)
F8B 0.343(13) 0.169(9) 0.182(9) 0.000(8) 0.126(9) 0.022(10)
F9B 0.189(9) 0.300(11) 0.175(8) -0.151(8) -0.007(7) -0.054(9)
O7B 0.126(6) 0.066(5) 0.034(4) -0.036(4) 0.009(4) 0.002(5)
O8B 0.189(10) 0.085(7) 0.159(9) -0.021(7) 0.052(8) 0.015(8)
C7B 0.092(8) 0.022(5) 0.101(9) -0.004(6) -0.021(7) -0.012(6)
C8B 0.135(10) 0.119(10) 0.040(6) 0.004(7) 0.044(7) 0.003(9)
F10B 0.176(8) 0.220(9) 0.167(7) 0.144(7) 0.009(6) 0.018(8)
F11B 0.310(11) 0.206(10) 0.145(7) -0.026(8) 0.134(8) -0.035(10)
F12B 0.217(10) 0.116(7) 0.298(12) 0.022(9) 0.018(9) -0.083(8)
N1B 0.059(5) 0.033(5) 0.050(5) -0.009(4) 0.021(4) -0.010(5)
N2B 0.101(7) 0.054(6) 0.048(5) -0.006(5) -0.005(5) -0.011(6)
N3B 0.029(4) 0.068(6) 0.065(6) -0.010(5) 0.011(4) -0.021(5)
N4B 0.044(5) 0.050(5) 0.065(6) -0.017(5) 0.008(4) -0.014(5)
N5B 0.048(5) 0.063(6) 0.038(5) -0.019(5) 0.008(4) -0.016(5)
N6B 0.049(5) 0.048(5) 0.059(5) -0.010(5) -0.014(4) -0.022(5)
N7B 0.109(7) 0.050(6) 0.026(4) -0.007(5) 0.004(5) -0.016(6)
N8B 0.051(5) 0.041(5) 0.049(5) 0.012(5) -0.003(4) 0.004(5)
C9B 0.076(7) 0.054(7) 0.043(6) -0.016(6) 0.012(6) 0.002(6)
C10B 0.079(7) 0.045(6) 0.058(7) 0.003(6) 0.015(6) -0.035(6)
C11B 0.041(6) 0.082(8) 0.038(6) -0.005(6) 0.016(5) -0.016(6)
C12B 0.123(10) 0.056(7) 0.043(6) -0.023(6) -0.002(7) -0.036(8)
C13B 0.051(6) 0.047(6) 0.052(6) -0.012(6) 0.026(5) -0.031(5)
C14B 0.056(7) 0.054(7) 0.089(8) 0.018(7) -0.009(6) -0.030(6)
C15B 0.091(7) 0.094(7) 0.088(7) 0.010(7) 0.021(6) -0.042(6)
C16B 0.085(8) 0.054(7) 0.064(7) -0.029(6) 0.045(6) -0.039(6)
C17B 0.064(7) 0.044(6) 0.056(6) 0.001(6) -0.015(6) -0.039(6)
C18B 0.057(7) 0.052(6) 0.072(7) -0.009(6) -0.004(6) -0.033(6)
C19B 0.080(8) 0.064(7) 0.036(6) 0.017(6) 0.014(5) -0.015(7)
C20B 0.055(6) 0.053(7) 0.068(7) -0.003(6) 0.010(6) -0.028(6)
C21B 0.081(8) 0.064(7) 0.044(6) -0.011(6) 0.011(6) -0.019(7)
C22B 0.065(7) 0.034(6) 0.076(8) -0.010(6) 0.007(6) -0.005(6)
C23B 0.084(8) 0.024(5) 0.067(7) -0.007(6) 0.014(6) -0.024(6)
C24B 0.047(6) 0.036(5) 0.071(7) -0.020(5) -0.005(5) -0.027(5)
C25B 0.040(6) 0.039(6) 0.098(9) -0.005(6) 0.007(6) -0.017(6)
C26B 0.090(8) 0.047(6) 0.061(7) -0.002(6) 0.004(7) -0.014(7)
C27B 0.093(9) 0.069(8) 0.094(9) 0.002(8) 0.025(8) -0.043(7)
C28B 0.061(6) 0.052(6) 0.034(5) -0.008(5) 0.004(5) -0.025(6)
C29B 0.082(8) 0.076(8) 0.071(8) -0.022(7) 0.003(7) -0.028(7)
C30B 0.053(7) 0.067(7) 0.060(7) -0.002(7) -0.012(6) -0.030(6)
C31B 0.046(5) 0.062(6) 0.022(4) -0.023(5) -0.012(4) -0.009(5)
C32B 0.037(6) 0.070(8) 0.071(7) -0.019(7) 0.003(6) -0.009(6)
C33B 0.093(8) 0.050(7) 0.070(7) -0.036(6) 0.018(7) -0.014(7)
C34B 0.105(9) 0.054(8) 0.097(9) 0.003(7) 0.022(8) -0.029(8)
C35B 0.051(6) 0.061(7) 0.050(6) -0.017(6) 0.015(5) -0.008(6)
C36B 0.090(7) 0.052(7) 0.076(8) -0.015(7) -0.006(7) 0.007(7)
C37B 0.089(7) 0.068(8) 0.043(6) -0.004(6) 0.005(6) -0.014(7)
C38B 0.053(7) 0.069(8) 0.053(6) 0.001(6) 0.000(6) -0.017(6)
C39B 0.070(6) 0.052(7) 0.065(7) -0.019(6) 0.008(6) -0.036(6)
C40B 0.091(8) 0.074(8) 0.066(7) -0.026(7) 0.024(7) 0.023(7)
C41B 0.031(5) 0.039(6) 0.076(7) 0.000(6) -0.001(5) 0.006(5)
C42B 0.097(9) 0.078(8) 0.048(6) 0.002(7) 0.011(7) 0.032(8)
C43B 0.065(7) 0.056(7) 0.030(5) -0.012(5) 0.018(5) 0.030(6)
C44B 0.062(7) 0.070(8) 0.079(8) 0.010(7) -0.022(6) -0.006(7)
C45B 0.068(7) 0.055(7) 0.064(7) 0.004(6) -0.022(6) -0.034(7)
C46B 0.065(7) 0.059(7) 0.063(7) 0.020(7) 0.002(6) 0.010(7)
C47B 0.088(8) 0.067(7) 0.037(6) -0.011(6) 0.037(6) -0.025(7)
C48B 0.081(8) 0.043(7) 0.095(9) -0.026(7) 0.005(7) 0.020(7)
C49B 0.084(8) 0.066(7) 0.035(6) -0.012(6) 0.009(6) -0.011(7)
C50B 0.067(7) 0.042(6) 0.042(6) 0.000(6) 0.007(6) -0.010(6)
C51B 0.078(8) 0.051(7) 0.084(9) -0.015(7) 0.014(7) 0.003(7)
C52B 0.091(8) 0.052(7) 0.038(6) -0.017(6) 0.019(6) -0.012(7)
C53B 0.087(8) 0.040(6) 0.072(7) -0.003(6) 0.046(7) 0.004(6)
C54B 0.065(6) 0.085(7) 0.064(6) -0.011(6) 0.020(5) 0.034(6)
C55B 0.072(7) 0.064(7) 0.078(8) -0.039(7) 0.001(7) 0.021(7)
C56B 0.057(7) 0.040(6) 0.045(6) -0.011(5) -0.013(5) 0.003(6)
C57B 0.098(9) 0.082(8) 0.022(5) -0.012(6) 0.011(6) -0.002(8)
C58B 0.107(9) 0.056(7) 0.048(7) 0.014(7) 0.005(7) 0.001(8)
C59B 0.076(8) 0.045(6) 0.058(7) -0.003(6) 0.009(6) -0.018(6)
C60B 0.100(8) 0.061(7) 0.007(4) 0.010(5) -0.005(5) -0.023(7)

loop_
_atom_type_symbol
_atom_type_description
_atom_type_scat_dispersion_real
_atom_type_scat_dispersion_imag
_atom_type_scat_source
C C 0.0033 0.0016 'International Tables Vol C Tables 4.2.6.8 and 6.1.1.4'
H H 0.0000 0.0000 'International Tables Vol C Tables 4.2.6.8 and 6.1.1.4'
N N 0.0061 0.0033 'International Tables Vol C Tables 4.2.6.8 and 6.1.1.4'
O O 0.0106 0.0060 'International Tables Vol C Tables 4.2.6.8 and 6.1.1.4'
F F 0.0171 0.0103 'International Tables Vol C Tables 4.2.6.8 and 6.1.1.4'
Co Co 0.3494 0.9721 'International Tables Vol C Tables 4.2.6.8 and 6.1.1.4'

loop_
_geom_angle_atom_site_label_1
_geom_angle_atom_site_label_2
_geom_angle_atom_site_label_3
_geom_angle
_geom_angle_site_symmetry_1
_geom_angle_site_symmetry_3
O3A Co1A O1A 173.5(3) . .
O3A Co1A N1A 91.7(3) . .
O1A Co1A N1A 93.1(3) . .
O3A Co1A N3A 86.0(3) . .
O1A Co1A N3A 89.1(3) . .
N1A Co1A N3A 177.6(3) . .
O3A Co1A N5A 88.4(3) . .
O1A Co1A N5A 87.4(3) . .
N1A Co1A N5A 89.3(3) . .
N3A Co1A N5A 89.9(3) . .
O3A Co1A N8A 93.1(3) . 1_545
O1A Co1A N8A 91.0(3) . 1_545
N1A Co1A N8A 91.1(3) . 1_545
N3A Co1A N8A 89.7(3) . 1_545
N5A Co1A N8A 178.4(3) . 1_545
O5A Co2A O7A 170.2(3) . .
O5A Co2A N2A 97.0(3) . 1_465
O7A Co2A N2A 90.6(3) . 1_465
O5A Co2A N4A 85.7(3) . .
O7A Co2A N4A 86.7(3) . .
N2A Co2A N4A 177.3(3) 1_465 .
O5A Co2A N6A 86.3(3) . 1_455
O7A Co2A N6A 87.6(3) . 1_455
N2A Co2A N6A 89.1(3) 1_465 1_455
N4A Co2A N6A 90.6(3) . 1_455
O5A Co2A N7A 89.9(3) . .
O7A Co2A N7A 96.2(3) . .
N2A Co2A N7A 91.1(3) 1_465 .
N4A Co2A N7A 89.4(3) . .
N6A Co2A N7A 176.2(3) 1_455 .
C1A O1A Co1A 148.4(6) . .
O2A C1A O1A 128.1(8) . .
O2A C1A C2A 117.9(7) . .
O1A C1A C2A 112.9(6) . .
F1A C2A F2A' 116.7(9) . .
F1A C2A F3A 111.2(8) . .
F2A' C2A F3A 60.9(7) . .
F1A C2A F3A' 57.5(7) . .
F2A' C2A F3A' 111.0(7) . .
F3A C2A F3A' 61.7(7) . .
F1A C2A F2A 107.8(7) . .
F2A' C2A F2A 36.1(7) . .
F3A C2A F2A 96.9(6) . .
F3A' C2A F2A 138.5(9) . .
F1A C2A F1A' 39.4(7) . .
F2A' C2A F1A' 102.4(6) . .
F3A C2A F1A' 139.1(8) . .
F3A' C2A F1A' 96.8(6) . .
F2A C2A F1A' 76.3(6) . .
F1A C2A C1A 118.3(7) . .
F2A' C2A C1A 122.8(8) . .
F3A C2A C1A 110.5(6) . .
F3A' C2A C1A 110.6(7) . .
F2A C2A C1A 110.1(6) . .
F1A' C2A C1A 109.7(6) . .
C3A O3A Co1A 144.7(7) . .
O3A C3A O4A 133.1(9) . .
O3A C3A C4A 113.3(7) . .
O4A C3A C4A 113.4(8) . .
F6A C4A F5A 114.3(7) . .
F6A C4A F6A' 30.33(19) . .
F5A C4A F6A' 125.7(7) . .
F6A C4A F4A' 124.1(7) . .
F5A C4A F4A' 34.7(2) . .
F6A' C4A F4A' 114.9(7) . .
F6A C4A F4A 102.9(6) . .
F5A C4A F4A 100.7(6) . .
F6A' C4A F4A 73.2(4) . .
F4A' C4A F4A 66.2(4) . .
F6A C4A F5A' 65.7(4) . .
F5A C4A F5A' 67.6(4) . .
F6A' C4A F5A' 95.5(5) . .
F4A' C4A F5A' 101.0(5) . .
F4A C4A F5A' 155.2(7) . .
F6A C4A C3A 117.9(7) . .
F5A C4A C3A 116.2(7) . .
F6A' C4A C3A 118.0(7) . .
F4A' C4A C3A 118.0(7) . .
F4A C4A C3A 100.8(7) . .
F5A' C4A C3A 104.0(7) . .
C5A O5A Co2A 146.7(7) . .
O5A C5A O6A 129.6(10) . .
O5A C5A C6A 118.8(9) . .
O6A C5A C6A 110.7(9) . .
F7A' C6A F9A 128.7(13) . .
F7A' C6A F8A 46.5(8) . .
F9A C6A F8A 112.6(10) . .
F7A' C6A F9A' 109.0(10) . .
F9A C6A F9A' 41.2(9) . .
F8A C6A F9A' 129.7(11) . .
F7A' C6A F7A 58.8(9) . .
F9A C6A F7A 107.7(11) . .
F8A C6A F7A 105.1(9) . .
F9A' C6A F7A 67.1(9) . .
F7A' C6A F8A' 108.2(9) . .
F9A C6A F8A' 63.5(9) . .
F8A C6A F8A' 63.2(8) . .
F9A' C6A F8A' 103.6(9) . .
F7A C6A F8A' 156.5(11) . .
F7A' C6A C5A 118.7(10) . .
F9A C6A C5A 112.2(10) . .
F8A C6A C5A 117.9(10) . .
F9A' C6A C5A 112.4(9) . .
F7A C6A C5A 99.9(10) . .
F8A' C6A C5A 103.5(9) . .
C7A O7A Co2A 145.4(7) . .
O7A C7A O8A 135.7(10) . .
O7A C7A C8A 114.2(8) . .
O8A C7A C8A 110.0(9) . .
F12A C8A F11A 106.1(10) . .
F12A C8A F10A 104.0(9) . .
F11A C8A F10A 96.7(10) . .
F12A C8A C7A 118.7(9) . .
F11A C8A C7A 115.3(10) . .
F10A C8A C7A 113.3(9) . .
C9A N1A C13A 114.4(8) . .
C9A N1A Co1A 122.7(7) . .
C13A N1A Co1A 122.9(6) . .
C19A N2A C20A 112.3(8) . .
C19A N2A Co2A 127.0(6) . 1_645
C20A N2A Co2A 120.6(6) . 1_645
C22A N3A C26A 116.3(8) . .
C22A N3A Co1A 120.8(6) . .
C26A N3A Co1A 122.1(7) . .
C33A N4A C32A 113.3(9) . .
C33A N4A Co2A 118.1(7) . .
C32A N4A Co2A 128.2(7) . .
C35A N5A C39A 114.5(8) . .
C35A N5A Co1A 124.9(7) . .
C39A N5A Co1A 120.4(6) . .
C46A N6A C45A 117.0(8) . .
C46A N6A Co2A 122.3(7) . 1_655
C45A N6A Co2A 120.6(7) . 1_655
C52A N7A C48A 119.4(9) . .
C52A N7A Co2A 120.7(6) . .
C48A N7A Co2A 119.9(7) . .
C58A N8A C59A 119.0(8) . .
C58A N8A Co1A 118.3(7) . 1_565
C59A N8A Co1A 122.7(6) . 1_565
N1A C9A C10A 126.3(9) . .
C9A C10A C11A 120.4(9) . .
C10A C11A C12A 115.0(9) . .
C10A C11A C14A 124.5(9) . .
C12A C11A C14A 120.4(9) . .
C13A C12A C11A 119.1(9) . .
N1A C13A C12A 124.8(8) . .
C11A C14A C15A 114.0(9) . .
C16A C15A C14A 110.6(7) . .
C15A C16A C17A 112.3(9) . .
C18A C17A C21A 114.5(10) . .
C18A C17A C16A 124.7(10) . .
C21A C17A C16A 120.8(9) . .
C17A C18A C19A 116.7(9) . .
N2A C19A C18A 130.8(9) . .
C21A C20A N2A 126.4(9) . .
C20A C21A C17A 119.3(9) . .
N3A C22A C23A 123.1(9) . .
C22A C23A C24A 119.7(9) . .
C23A C24A C25A 119.6(9) . .
C23A C24A C27A 123.2(9) . .
C25A C24A C27A 117.2(9) . .
C26A C25A C24A 116.6(10) . .
C25A C26A N3A 124.7(10) . .
C24A C27A C28A 115.1(7) . .
C29A C28A C27A 111.4(7) . .
C28A C29A C30A 112.3(8) . .
C31A C30A C34A 111.6(10) . .
C31A C30A C29A 124.8(10) . .
C34A C30A C29A 123.4(9) . .
C32A C31A C30A 124.5(11) . .
C31A C32A N4A 126.4(11) . .
N4A C33A C34A 120.6(10) . .
C33A C34A C30A 123.4(10) . .
N5A C35A C36A 126.9(10) . .
C35A C36A C37A 119.2(10) . .
C36A C37A C38A 118.4(9) . .
C36A C37A C40A 125.2(10) . .
C38A C37A C40A 116.3(8) . .
C39A C38A C37A 117.3(9) . .
C38A C39A N5A 123.3(10) . .
C37A C40A C41A 113.6(8) . .
C40A C41A C42A 111.0(8) . .
C43A C42A C41A 112.3(7) . .
C47A C43A C44A 113.9(9) . .
C47A C43A C42A 125.6(10) . .
C44A C43A C42A 120.5(10) . .
C45A C44A C43A 122.9(10) . .
C44A C45A N6A 120.3(10) . .
C47A C46A N6A 123.8(10) . .
C46A C47A C43A 121.4(10) . .
N7A C48A C49A 121.2(9) . .
C50A C49A C48A 120.8(9) . .
C49A C50A C51A 114.4(9) . .
C49A C50A C53A 120.3(9) . .
C51A C50A C53A 125.3(9) . .
C52A C51A C50A 122.1(10) . .
N7A C52A C51A 122.0(10) . .
C54A C53A C50A 113.8(9) . .
C53A C54A C55A 115.2(9) . .
C56A C55A C54A 113.5(9) . .
C60A C56A C57A 116.1(8) . .
C60A C56A C55A 121.9(9) . .
C57A C56A C55A 122.0(8) . .
C58A C57A C56A 118.3(8) . .
N8A C58A C57A 123.6(9) . .
C60A C59A N8A 120.0(9) . .
C59A C60A C56A 123.0(10) . .
O1B Co1B O3B 173.3(3) . .
O1B Co1B N1B 91.7(3) . .
O3B Co1B N1B 91.9(3) . .
O1B Co1B N8B 92.5(3) . 1_565
O3B Co1B N8B 92.9(3) . 1_565
N1B Co1B N8B 92.1(3) . 1_565
O1B Co1B N3B 87.5(3) . .
O3B Co1B N3B 88.8(3) . .
N1B Co1B N3B 178.3(3) . .
N8B Co1B N3B 89.5(3) 1_565 .
O1B Co1B N5B 87.9(3) . .
O3B Co1B N5B 86.5(3) . .
N1B Co1B N5B 88.5(3) . .
N8B Co1B N5B 179.2(3) 1_565 .
N3B Co1B N5B 89.9(3) . .
O7B Co2B O5B 171.9(3) . .
O7B Co2B N7B 94.5(3) . .
O5B Co2B N7B 92.0(3) . .
O7B Co2B N2B 91.1(3) . 1_445
O5B Co2B N2B 93.8(3) . 1_445
N7B Co2B N2B 88.9(3) . 1_445
O7B Co2B N4B 86.9(3) . .
O5B Co2B N4B 88.3(3) . .
N7B Co2B N4B 90.5(3) . .
N2B Co2B N4B 177.8(3) 1_445 .
O7B Co2B N6B 86.8(3) . 1_455
O5B Co2B N6B 86.8(3) . 1_455
N7B Co2B N6B 178.4(3) . 1_455
N2B Co2B N6B 90.1(3) 1_445 1_455
N4B Co2B N6B 90.5(3) . 1_455
C1B O1B Co1B 146.3(6) . .
O2B C1B O1B 128.7(9) . .
O2B C1B C2B 117.6(8) . .
O1B C1B C2B 113.6(8) . .
F3B' C2B F1B' 122.4(12) . .
F3B' C2B F1B 134.3(13) . .
F1B' C2B F1B 35.7(10) . .
F3B' C2B F2B 41.3(8) . .
F1B' C2B F2B 136.4(14) . .
F1B C2B F2B 117.2(10) . .
F3B' C2B F2B' 107.4(10) . .
F1B' C2B F2B' 106.3(11) . .
F1B C2B F2B' 70.7(9) . .
F2B C2B F2B' 66.1(8) . .
F3B' C2B F3B 63.0(9) . .
F1B' C2B F3B 67.4(10) . .
F1B C2B F3B 100.1(9) . .
F2B C2B F3B 102.0(8) . .
F2B' C2B F3B 156.6(10) . .
F3B' C2B C1B 109.4(10) . .
F1B' C2B C1B 108.3(12) . .
F1B C2B C1B 115.8(9) . .
F2B C2B C1B 115.3(9) . .
F2B' C2B C1B 100.9(9) . .
F3B C2B C1B 102.5(8) . .
C3B O3B Co1B 144.1(6) . .
O4B C3B O3B 131.2(9) . .
O4B C3B C4B 119.3(9) . .
O3B C3B C4B 109.1(8) . .
F5B C4B F4B 110.3(11) . .
F5B C4B F6B 96.1(9) . .
F4B C4B F6B 105.5(10) . .
F5B C4B C3B 116.9(10) . .
F4B C4B C3B 111.2(9) . .
F6B C4B C3B 115.5(10) . .
C5B O5B Co2B 146.9(8) . .
O5B C5B O6B 130.3(13) . .
O5B C5B C6B 111.3(10) . .
O6B C5B C6B 108.8(10) . .
F9B C6B F8B 103.4(11) . .
F9B C6B F7B 110.1(10) . .
F8B C6B F7B 99.8(10) . .
F9B C6B C5B 117.5(11) . .
F8B C6B C5B 114.9(10) . .
F7B C6B C5B 109.7(11) . .
C7B O7B Co2B 145.9(7) . .
O7B C7B O8B 129.7(10) . .
O7B C7B C8B 116.8(8) . .
O8B C7B C8B 113.3(9) . .
F10B C8B F11B 114.0(10) . .
F10B C8B F12B 101.9(9) . .
F11B C8B F12B 94.4(9) . .
F10B C8B C7B 116.5(9) . .
F11B C8B C7B 116.8(10) . .
F12B C8B C7B 109.5(9) . .
C13B N1B C9B 118.3(8) . .
C13B N1B Co1B 118.9(6) . .
C9B N1B Co1B 122.8(7) . .
C20B N2B C19B 117.7(10) . .
C20B N2B Co2B 121.0(8) . 1_665
C19B N2B Co2B 121.3(7) . 1_665
C22B N3B C26B 114.5(9) . .
C22B N3B Co1B 126.4(7) . .
C26B N3B Co1B 118.5(7) . .
C33B N4B C32B 119.1(9) . .
C33B N4B Co2B 119.9(7) . .
C32B N4B Co2B 120.9(7) . .
C39B N5B C35B 116.5(9) . .
C39B N5B Co1B 121.5(7) . .
C35B N5B Co1B 122.0(6) . .
C46B N6B C45B 114.8(10) . .
C46B N6B Co2B 123.3(7) . 1_655
C45B N6B Co2B 121.7(7) . 1_655
C52B N7B C48B 114.2(10) . .
C52B N7B Co2B 129.5(7) . .
C48B N7B Co2B 116.3(7) . .
C59B N8B C58B 113.8(9) . .
C59B N8B Co1B 124.8(7) . 1_545
C58B N8B Co1B 121.3(7) . 1_545
N1B C9B C10B 119.5(9) . .
C11B C10B C9B 122.7(10) . .
C10B C11B C12B 114.8(10) . .
C10B C11B C14B 119.4(10) . .
C12B C11B C14B 125.6(9) . .
C13B C12B C11B 122.9(10) . .
N1B C13B C12B 121.6(9) . .
C15B C14B C11B 112.6(10) . .
C14B C15B C16B 113.5(10) . .
C15B C16B C17B 113.1(9) . .
C21B C17B C18B 117.4(9) . .
C21B C17B C16B 120.9(9) . .
C18B C17B C16B 121.5(9) . .
C17B C18B C19B 120.8(9) . .
N2B C19B C18B 118.2(9) . .
N2B C20B C21B 127.4(10) . .
C17B C21B C20B 118.3(10) . .
N3B C22B C23B 125.9(10) . .
C22B C23B C24B 121.1(10) . .
C25B C24B C23B 112.2(10) . .
C25B C24B C27B 127.9(10) . .
C23B C24B C27B 119.9(10) . .
C24B C25B C26B 124.0(10) . .
N3B C26B C25B 122.0(10) . .
C28B C27B C24B 108.7(9) . .
C27B C28B C29B 108.3(8) . .
C28B C29B C30B 112.3(8) . .
C34B C30B C31B 120.4(10) . .
C34B C30B C29B 119.2(10) . .
C31B C30B C29B 120.4(10) . .
C30B C31B C32B 117.6(9) . .
N4B C32B C31B 120.3(9) . .
N4B C33B C34B 126.4(11) . .
C30B C34B C33B 115.9(12) . .
N5B C35B C36B 123.5(10) . .
C37B C36B C35B 121.2(11) . .
C36B C37B C38B 114.4(11) . .
C36B C37B C40B 124.1(11) . .
C38B C37B C40B 121.4(11) . .
C39B C38B C37B 120.9(10) . .
N5B C39B C38B 123.0(10) . .
C41B C40B C37B 112.7(9) . .
C42B C41B C40B 116.6(9) . .
C43B C42B C41B 114.9(9) . .
C44B C43B C47B 117.8(10) . .
C44B C43B C42B 122.0(10) . .
C47B C43B C42B 120.0(11) . .
C45B C44B C43B 117.8(11) . .
N6B C45B C44B 127.2(11) . .
N6B C46B C47B 125.4(11) . .
C43B C47B C46B 116.9(10) . .
N7B C48B C49B 120.9(10) . .
C50B C49B C48B 121.6(10) . .
C51B C50B C49B 117.5(10) . .
C51B C50B C53B 121.1(10) . .
C49B C50B C53B 121.5(9) . .
C50B C51B C52B 118.5(11) . .
N7B C52B C51B 127.1(10) . .
C54B C53B C50B 112.5(9) . .
C55B C54B C53B 115.2(9) . .
C54B C55B C56B 116.0(10) . .
C57B C56B C60B 117.4(10) . .
C57B C56B C55B 117.1(9) . .
C60B C56B C55B 125.4(10) . .
C56B C57B C58B 124.2(10) . .
C57B C58B N8B 118.2(10) . .
N8B C59B C60B 128.1(10) . .
C56B C60B C59B 117.9(10) . .

loop_
_geom_bond_atom_site_label_1
_geom_bond_atom_site_label_2
_geom_bond_distance
_geom_bond_site_symmetry_2
Co1A O3A 2.065(6) .
Co1A O1A 2.072(6) .
Co1A N1A 2.134(8) .
Co1A N3A 2.161(8) .
Co1A N5A 2.163(7) .
Co1A N8A 2.178(7) 1_545
Co2A O5A 2.066(6) .
Co2A O7A 2.064(6) .
Co2A N2A 2.137(8) 1_465
Co2A N4A 2.160(8) .
Co2A N6A 2.187(7) 1_455
Co2A N7A 2.205(7) .
O1A C1A 1.256(8) .
O2A C1A 1.205(8) .
C1A C2A 1.466(9) .
C2A F1A 1.318(7) .
C2A F2A' 1.322(8) .
C2A F3A 1.371(7) .
C2A F3A' 1.374(8) .
C2A F2A 1.382(7) .
C2A F1A' 1.389(8) .
O3A C3A 1.232(9) .
O4A C3A 1.247(10) .
C3A C4A 1.494(10) .
C4A F6A 1.266(8) .
C4A F5A 1.298(8) .
C4A F6A' 1.304(8) .
C4A F4A' 1.310(8) .
C4A F4A 1.456(9) .
C4A F5A' 1.464(9) .
O5A C5A 1.202(10) .
O6A C5A 1.253(11) .
C5A C6A 1.476(11) .
C6A F7A' 1.262(11) .
C6A F9A 1.273(11) .
C6A F8A 1.306(11) .
C6A F9A' 1.337(11) .
C6A F7A 1.360(11) .
C6A F8A' 1.380(10) .
O7A C7A 1.220(9) .
O8A C7A 1.234(10) .
C7A C8A 1.450(11) .
C8A F12A 1.274(11) .
C8A F11A 1.299(11) .
C8A F10A 1.342(11) .
N1A C9A 1.305(11) .
N1A C13A 1.328(11) .
N2A C19A 1.256(12) .
N2A C20A 1.358(11) .
N2A Co2A 2.137(8) 1_645
N3A C22A 1.339(12) .
N3A C26A 1.369(12) .
N4A C33A 1.355(12) .
N4A C32A 1.365(12) .
N5A C35A 1.290(11) .
N5A C39A 1.403(11) .
N6A C46A 1.329(12) .
N6A C45A 1.363(11) .
N6A Co2A 2.187(7) 1_655
N7A C52A 1.309(12) .
N7A C48A 1.305(10) .
N8A C58A 1.316(11) .
N8A C59A 1.370(11) .
N8A Co1A 2.178(7) 1_565
C9A C10A 1.349(12) .
C10A C11A 1.378(13) .
C11A C12A 1.403(13) .
C11A C14A 1.500(13) .
C12A C13A 1.381(12) .
C14A C15A 1.551(13) .
C15A C16A 1.508(13) .
C16A C17A 1.527(14) .
C17A C18A 1.374(13) .
C17A C21A 1.475(13) .
C18A C19A 1.390(13) .
C20A C21A 1.309(13) .
C22A C23A 1.369(13) .
C23A C24A 1.346(12) .
C24A C25A 1.427(13) .
C24A C27A 1.504(13) .
C25A C26A 1.345(13) .
C27A C28A 1.525(12) .
C28A C29A 1.519(13) .
C29A C30A 1.519(13) .
C30A C31A 1.350(14) .
C30A C34A 1.401(14) .
C31A C32A 1.261(14) .
C33A C34A 1.372(14) .
C35A C36A 1.343(13) .
C36A C37A 1.331(12) .
C37A C38A 1.442(13) .
C37A C40A 1.520(13) .
C38A C39A 1.337(13) .
C40A C41A 1.528(12) .
C41A C42A 1.527(12) .
C42A C43A 1.522(12) .
C43A C47A 1.382(14) .
C43A C44A 1.394(13) .
C44A C45A 1.329(12) .
C46A C47A 1.310(13) .
C48A C49A 1.421(12) .
C49A C50A 1.348(13) .
C50A C51A 1.411(13) .
C50A C53A 1.475(12) .
C51A C52A 1.343(13) .
C53A C54A 1.435(13) .
C54A C55A 1.543(14) .
C55A C56A 1.515(13) .
C56A C60A 1.395(13) .
C56A C57A 1.406(12) .
C57A C58A 1.368(12) .
C59A C60A 1.322(12) .
Co1B O1B 2.107(6) .
Co1B O3B 2.119(7) .
Co1B N1B 2.144(8) .
Co1B N8B 2.147(8) 1_565
Co1B N3B 2.151(8) .
Co1B N5B 2.164(8) .
Co2B O7B 2.068(7) .
Co2B O5B 2.094(7) .
Co2B N7B 2.118(9) .
Co2B N2B 2.155(9) 1_445
Co2B N4B 2.177(8) .
Co2B N6B 2.187(8) 1_455
O1B C1B 1.240(9) .
O2B C1B 1.222(10) .
C1B C2B 1.501(11) .
C2B F3B' 1.277(12) .
C2B F1B' 1.297(12) .
C2B F1B 1.297(11) .
C2B F2B 1.319(10) .
C2B F2B' 1.453(12) .
C2B F3B 1.481(11) .
O3B C3B 1.251(9) .
O4B C3B 1.209(9) .
C3B C4B 1.465(11) .
C4B F5B 1.300(11) .
C4B F4B 1.308(11) .
C4B F6B 1.373(12) .
O5B C5B 1.231(12) .
O6B C5B 1.277(12) .
C5B C6B 1.465(13) .
C6B F9B 1.260(11) .
C6B F8B 1.303(11) .
C6B F7B 1.332(12) .
O7B C7B 1.229(10) .
O8B C7B 1.247(10) .
C7B C8B 1.463(11) .
C8B F10B 1.281(11) .
C8B F11B 1.291(11) .
C8B F12B 1.385(11) .
N1B C13B 1.351(12) .
N1B C9B 1.345(12) .
N2B C20B 1.280(13) .
N2B C19B 1.356(12) .
N2B Co2B 2.155(9) 1_665
N3B C22B 1.309(13) .
N3B C26B 1.328(13) .
N4B C33B 1.296(13) .
N4B C32B 1.310(13) .
N5B C39B 1.298(12) .
N5B C35B 1.364(12) .
N6B C46B 1.300(13) .
N6B C45B 1.303(12) .
N6B Co2B 2.187(8) 1_655
N7B C52B 1.331(13) .
N7B C48B 1.368(14) .
N8B C59B 1.291(12) .
N8B C58B 1.399(13) .
N8B Co1B 2.147(8) 1_545
C9B C10B 1.424(13) .
C10B C11B 1.350(13) .
C11B C12B 1.380(14) .
C11B C14B 1.512(14) .
C12B C13B 1.360(14) .
C14B C15B 1.501(15) .
C15B C16B 1.535(15) .
C16B C17B 1.546(13) .
C17B C21B 1.338(13) .
C17B C18B 1.395(13) .
C18B C19B 1.422(13) .
C20B C21B 1.357(13) .
C22B C23B 1.363(13) .
C23B C24B 1.411(13) .
C24B C25B 1.334(14) .
C24B C27B 1.508(14) .
C25B C26B 1.416(14) .
C27B C28B 1.488(13) .
C28B C29B 1.511(13) .
C29B C30B 1.570(14) .
C30B C34B 1.347(15) .
C30B C31B 1.409(12) .
C31B C32B 1.456(13) .
C33B C34B 1.410(15) .
C35B C36B 1.362(14) .
C36B C37B 1.376(15) .
C37B C38B 1.413(15) .
C37B C40B 1.494(15) .
C38B C39B 1.388(14) .
C40B C41B 1.504(14) .
C41B C42B 1.470(13) .
C42B C43B 1.460(14) .
C43B C44B 1.373(14) .
C43B C47B 1.396(14) .
C44B C45B 1.373(14) .
C46B C47B 1.416(15) .
C48B C49B 1.397(15) .
C49B C50B 1.359(14) .
C50B C51B 1.355(14) .
C50B C53B 1.550(14) .
C51B C52B 1.358(15) .
C53B C54B 1.540(14) .
C54B C55B 1.453(14) .
C55B C56B 1.575(13) .
C56B C57B 1.314(14) .
C56B C60B 1.328(12) .
C57B C58B 1.370(15) .
C59B C60B 1.350(14) .

loop_
_geom_torsion_atom_site_label_1
_geom_torsion_atom_site_label_2
_geom_torsion_atom_site_label_3
_geom_torsion_atom_site_label_4
_geom_torsion
C12A C11A C14A C15A -140.9(9)
C11A C14A C15A C16A 67.6(12)
C14A C15A C16A C17A 70.3(12)
C15A C16A C17A C18A -124.3(11)
C57A C56A C55A C54A 44.9(13)
C56A C55A C54A C53A 69.3(12)
C55A C54A C53A C50A 68.3(12)
C54A C53A C50A C49A 58.3(13)
C36A C37A C40A C41A 117.1(11)
C37A C40A C41A C42A 177.9(9)
C40A C41A C42A C43A 177.0(9)
C41A C42A C43A C44A -65.7(13)
C25A C24A C27A C28A -60.5(12)
C24A C27A C28A C29A 175.8(9)
C27A C28A C29A C30A 173.2(8)
C28A C29A C30A C31A 113.1(11)
C12B C11B C14B C15B -44.0(15)
C11B C14B C15B C16B -70.2(13)
C14B C15B C16B C17B -68.4(12)
C15B C16B C17B C18B 118.7(11)
C57B C56B C55B C54B -38.9(14)
C56B C55B C54B C53B -68.2(13)
C55B C54B C53B C50B -67.7(12)
C54B C53B C50B C49B -60.4(13)
C36B C37B C40B C41B -119.5(13)
C37B C40B C41B C42B -177.8(10)
C40B C41B C42B C43B -174.3(10)
C41B C42B C43B C44B 67.2(14)
C25B C24B C27B C28B 63.4(15)
C24B C27B C28B C29B -176.5(9)
C27B C28B C29B C30B -175.8(9)
C28B C29B C30B C31B -110.1(12)
